data_4348251
loop_
_publ_author_name
'Saha, Manideepa'
'Nasani, Rajendar'
'Das, Mriganka'
'Mobin, Shaikh M.'
'Pathak, Biswarup'
'Mukhopadhyay, Suman'

_publ_section_title
;
 The effect of remote substitution on the formation of preferential
 isomers of cobalt(iii)-tetrazolate complexes by microwave assisted
 cycloaddition
;
_journal_issue 8
_journal_name_full 'Inorg. Chem. Front.'
_journal_page_first 599
_journal_paper_doi 10.1039/C4QI00089G
_journal_volume 1
_journal_year 2014
_chemical_formula_moiety '3(C18 H24 Br2 Co N12), 2(Cl O4), Cl O3'
_chemical_formula_sum 'C54 H72 Br6 Cl3 Co3 N36 O11'
_chemical_formula_weight 2164.02
_space_group_crystal_system trigonal
_space_group_IT_number 165
_space_group_name_Hall '-P 3 2"c'
_space_group_name_H-M_alt 'P -3 c 1'
_symmetry_Int_Tables_number 165
_atom_sites_solution_primary iterative
_audit_creation_date 2014-04-02
_audit_creation_method
;
Olex2 1.2
(compiled 2013.09.17 svn.r2790 for OlexSys, GUI svn.r4601)
;
_cell_angle_alpha 90
_cell_angle_beta 90
_cell_angle_gamma 120
_cell_formula_units_Z 2
_cell_length_a 12.545(3)
_cell_length_b 12.545(3)
_cell_length_c 32.893(16)
_cell_measurement_temperature 293(2)
_cell_volume 4483(3)
_computing_molecular_graphics
;
O. V. Dolomanov, L. J. Bourhis, R. J. Gildea, J. A. K. Howard and H. Puschmann,
OLEX2: a complete structure solution, refinement and analysis program.
J. Appl. Cryst. (2009). 42, 339-341.
;
_computing_publication_material
;
O. V. Dolomanov, L. J. Bourhis, R. J. Gildea, J. A. K. Howard and H. Puschmann,
OLEX2: a complete structure solution, refinement and analysis program.
J. Appl. Cryst. (2009). 42, 339-341.
;
_computing_structure_refinement
'L.J. Bourhis, O.V. Dolomanov, R.J. Gildea, J.A.K. Howard, H. Puschmann, in preparation (2013)'
_computing_structure_solution
'L.J. Bourhis, O.V. Dolomanov, R.J. Gildea, J.A.K. Howard, H. Puschmann, in preparation (2013)'
_diffrn_ambient_temperature 293(2)
_diffrn_measured_fraction_theta_full 0.9834
_diffrn_measured_fraction_theta_max 0.9834
_diffrn_radiation_type 'Mo K\a'
_diffrn_radiation_wavelength 0.71073
_diffrn_reflns_av_R_equivalents 0.1818
_diffrn_reflns_av_unetI/netI 0.0505
_diffrn_reflns_limit_h_max 17
_diffrn_reflns_limit_h_min -12
_diffrn_reflns_limit_k_max 17
_diffrn_reflns_limit_k_min -12
_diffrn_reflns_limit_l_max 46
_diffrn_reflns_limit_l_min -32
_diffrn_reflns_number 33225
_diffrn_reflns_theta_full 29.8114
_diffrn_reflns_theta_max 29.81
_diffrn_reflns_theta_min 1.87
_exptl_absorpt_coefficient_mu 3.381
_exptl_absorpt_correction_T_max 0.509
_exptl_absorpt_correction_T_min 0.365
_exptl_absorpt_correction_type multi-scan
_exptl_crystal_colour blue
_exptl_crystal_density_diffrn 1.6030
_exptl_crystal_description block
_exptl_crystal_F_000 2156.4258
_exptl_crystal_size_max 0.31
_exptl_crystal_size_mid 0.28
_exptl_crystal_size_min 0.20
_refine_diff_density_max 1.5757
_refine_diff_density_min -0.6575
_refine_diff_density_rms 0.1400
_refine_ls_d_res_high 1.0002
_refine_ls_d_res_low 10.8641
_refine_ls_goodness_of_fit_ref 1.0840
_refine_ls_hydrogen_treatment mixed
_refine_ls_matrix_type full
_refine_ls_number_constraints 17
_refine_ls_number_parameters 171
_refine_ls_number_reflns 1002
_refine_ls_number_restraints 0
_refine_ls_restrained_S_all 1.0840
_refine_ls_R_factor_all 0.0741
_refine_ls_R_factor_gt 0.0741
_refine_ls_shift/su_max 0.000
_refine_ls_shift/su_mean 0.000
_refine_ls_structure_factor_coef Fsqd
_refine_ls_weighting_details 'w=1/[\s^2^(Fo^2^)+(0.1959P)^2^+5.2213P] where P=(Fo^2^+2Fc^2^)/3'
_refine_ls_weighting_scheme calc
_refine_ls_wR_factor_ref 0.2283
_reflns_Friedel_coverage 0.0
_reflns_limit_h_max 10
_reflns_limit_h_min 0
_reflns_limit_k_max 6
_reflns_limit_k_min 0
_reflns_limit_l_max 31
_reflns_limit_l_min -32
_reflns_number_gt 4083
_reflns_number_total 4083
_reflns_threshold_expression I>=2u(I)
_cod_data_source_file c4qi00089g2.cif
_cod_data_source_block 6
_cod_database_code 4348251
_olex2_refinement_description
;
1. Fixed Uiso
 At 1.2 times of:
  All C(H) groups, All C(H,H) groups, All N(H,H) groups
2.a Secondary CH2 refined with riding coordinates:
 C2(H2a,H2b), C1(H1e,H1f), N1(H1c,H1d)
2.b Aromatic/amide H refined with riding coordinates:
 C8(H8), C5(H5), C6(H6), C9(H9)
;

loop_
_space_group_symop_id
_space_group_symop_operation_xyz
1 x,y,z
2 -y,x-y,z
3 -x+y,-x,z
4 x-y,-y,-z+1/2
5 -x,-x+y,-z+1/2
6 y,x,-z+1/2
7 -x,-y,-z
8 y,-x+y,-z
9 x-y,x,-z
10 -x+y,y,z-1/2
11 x,x-y,z-1/2
12 -y,-x,z-1/2

loop_
_atom_site_label
_atom_site_type_symbol
_atom_site_fract_x
_atom_site_fract_y
_atom_site_fract_z
_atom_site_U_iso_or_equiv
_atom_site_adp_type
_atom_site_occupancy
_atom_site_refinement_flags_posn
_atom_site_refinement_flags_adp
O3 O -0.0441(19) 0.000000 0.250000 0.130(12) Uiso 1.000000 S T
Co1 Co 0.3691(2) 0.000000 0.250000 0.0381(11) Uani 1.000000 S T
Cl2 Cl 0.000000 0.000000 0.250000 0.0094(19) Uani 1.000020 S T
Br1 Br 0.5893(4) -0.1510(3) -0.02039(8) 0.188(2) Uani 1.000000 . .
N2 N 0.2369(15) -0.0504(14) 0.2104(5) 0.049(4) Uani 1.000000 . .
N1 N 0.4423(9) 0.1568(9) 0.2217(3) 0.044(3) Uani 1.000000 . .
N4 N 0.4463(10) -0.0604(10) 0.2134(4) 0.046(3) Uani 1.000000 . .
N6 N 0.5294(11) -0.1615(11) 0.1905(4) 0.058(4) Uani 1.000000 . .
N5 N 0.4880(12) -0.1346(11) 0.2245(4) 0.056(3) Uani 1.000000 . .
C4 C 0.5418(13) -0.1064(13) 0.1172(5) 0.051(4) Uani 1.000000 . .
C3 C 0.5141(13) -0.0989(12) 0.1610(4) 0.045(4) Uani 1.000000 . .
C8 C 0.5736(19) -0.0279(17) 0.0494(6) 0.086(6) Uani 1.000000 . .
H8 H 0.5864(19) 0.0340(17) 0.0312(6) 0.104(7) Uiso 1.000000 R .
C2 C 0.2671(14) 0.0470(13) 0.1791(4) 0.053(4) Uani 1.000000 . .
H2a H 0.3092(14) 0.0355(13) 0.1562(4) 0.064(5) Uiso 1.000000 R .
H2b H 0.1925(14) 0.0433(13) 0.1692(4) 0.064(5) Uiso 1.000000 R .
N3 N 0.4629(10) -0.0337(10) 0.1743(4) 0.044(3) Uani 1.000000 . .
C1 C 0.3487(13) 0.1688(13) 0.1991(5) 0.055(4) Uani 1.000000 . .
H1e H 0.3011(13) 0.1895(13) 0.2174(5) 0.066(5) Uiso 1.000000 R .
H1f H 0.3871(13) 0.2332(13) 0.1788(5) 0.066(5) Uiso 1.000000 R .
C5 C 0.544(2) -0.2078(18) 0.1026(5) 0.092(6) Uani 1.000000 . .
H5 H 0.532(2) -0.2706(18) 0.1205(5) 0.110(7) Uiso 1.000000 R .
C7 C 0.573(2) -0.130(2) 0.0363(6) 0.107(8) Uani 1.000000 . .
C6 C 0.564(2) -0.218(2) 0.0636(7) 0.117(8) Uani 1.000000 . .
H6 H 0.572(2) -0.284(2) 0.0546(7) 0.141(10) Uiso 1.000000 R .
C9 C 0.5554(16) -0.0163(14) 0.0902(5) 0.065(5) Uani 1.000000 . .
H9 H 0.5522(16) 0.0521(14) 0.0995(5) 0.078(6) Uiso 1.000000 R .
Cl1 Cl 0.666667 0.333333 0.1323(2) 0.0540(19) Uani 1.000000 S T
O2 O 0.666667 0.333333 0.1758(6) 0.073(5) Uiso 1.000000 S T
O1 O 0.7092(11) 0.4554(11) 0.1184(3) 0.087(4) Uiso 1.000000 . .
H1a H 0.189(10) -0.063(11) 0.219(4) 0.00(4) Uiso 1.000000 . .
H1b H 0.232(15) -0.124(17) 0.194(5) 0.11(6) Uiso 1.000000 . .
H1c H 0.4785(9) 0.2185(9) 0.2398(3) 0.053(4) Uiso 1.000000 R .
H1d H 0.5005(9) 0.1623(9) 0.2045(3) 0.053(4) Uiso 1.000000 R .

loop_
_atom_site_aniso_label
_atom_site_aniso_U_11
_atom_site_aniso_U_22
_atom_site_aniso_U_33
_atom_site_aniso_U_12
_atom_site_aniso_U_13
_atom_site_aniso_U_23
Co1 0.0381(15) 0.0356(18) 0.0398(18) 0.0178(9) -0.0000(6) -0.0000(13)
Cl2 -0.012(2) -0.012(2) 0.053(6) -0.0061(11) -0.000000 0.000000
Br1 0.395(6) 0.181(3) 0.0645(19) 0.201(4) 0.053(2) 0.0094(17)
N2 0.047(10) 0.060(10) 0.040(9) 0.027(9) 0.008(8) -0.002(7)
N1 0.045(7) 0.051(8) 0.039(7) 0.026(6) 0.003(6) 0.001(6)
N4 0.045(8) 0.052(8) 0.042(8) 0.024(6) -0.003(6) -0.002(6)
N6 0.084(10) 0.076(10) 0.040(8) 0.059(8) 0.003(7) 0.012(8)
N5 0.077(10) 0.073(9) 0.041(8) 0.056(8) 0.001(7) -0.000(7)
C4 0.059(10) 0.040(10) 0.052(11) 0.024(8) -0.002(8) -0.000(9)
C3 0.052(9) 0.040(9) 0.039(10) 0.022(8) 0.005(7) 0.003(8)
C8 0.136(17) 0.080(14) 0.057(13) 0.064(13) 0.030(12) 0.008(10)
C2 0.070(11) 0.067(11) 0.040(9) 0.047(10) -0.002(8) 0.016(9)
N3 0.048(8) 0.045(7) 0.042(9) 0.027(6) -0.000(6) 0.002(6)
C1 0.061(10) 0.035(9) 0.073(12) 0.028(9) 0.003(9) 0.007(9)
C5 0.18(2) 0.091(15) 0.045(12) 0.097(15) 0.030(12) 0.015(10)
C7 0.19(2) 0.117(18) 0.055(14) 0.104(18) 0.029(13) 0.000(13)
C6 0.21(3) 0.110(18) 0.084(17) 0.124(19) 0.038(16) 0.006(14)
C9 0.095(13) 0.037(10) 0.060(12) 0.032(9) 0.012(10) -0.005(9)
Cl1 0.050(3) 0.050(3) 0.063(5) 0.0248(13) -0.000000 0.000000

loop_
_atom_type_symbol
_atom_type_scat_dispersion_real
_atom_type_scat_dispersion_imag
_atom_type_scat_Cromer_Mann_a1
_atom_type_scat_Cromer_Mann_a2
_atom_type_scat_Cromer_Mann_a3
_atom_type_scat_Cromer_Mann_a4
_atom_type_scat_Cromer_Mann_b1
_atom_type_scat_Cromer_Mann_b2
_atom_type_scat_Cromer_Mann_b3
_atom_type_scat_Cromer_Mann_b4
_atom_type_scat_Cromer_Mann_c
_atom_type_scat_source
_atom_type_scat_dispersion_source
C 0.00347 0.00161 2.31000 1.02000 1.58860 0.86500 20.84390 10.20750 0.56870 51.65120 0.215599998832 'International Tables Volume C Table 6.1.1.4 (pp. 500-502)' 'Henke, Gullikson and Davis, At. Data and Nucl. Data Tables, 1993, 54, 2'
Co 0.35655 0.96576 12.28410 7.34090 4.00340 2.34880 4.27910 0.27840 13.53590 71.16920 1.01180005074 'International Tables Volume C Table 6.1.1.4 (pp. 500-502)' 'Henke, Gullikson and Davis, At. Data and Nucl. Data Tables, 1993, 54, 2'
Cl 0.14873 0.16029 11.46040 7.19640 6.25560 1.64550 0.01040 1.16620 18.51940 47.77840 -9.55739974976 'International Tables Volume C Table 6.1.1.4 (pp. 500-502)' 'Henke, Gullikson and Davis, At. Data and Nucl. Data Tables, 1993, 54, 2'
H 0.00000 0.00000 0.49300 0.32291 0.14019 0.04081 10.51090 26.12570 3.14236 57.79970 0.0030380000826 'International Tables Volume C Table 6.1.1.4 (pp. 500-502)' 'Henke, Gullikson and Davis, At. Data and Nucl. Data Tables, 1993, 54, 2'
O 0.01158 0.00611 3.04850 2.28680 1.54630 0.86700 13.27710 5.70110 0.32390 32.90890 0.250800013542 'International Tables Volume C Table 6.1.1.4 (pp. 500-502)' 'Henke, Gullikson and Davis, At. Data and Nucl. Data Tables, 1993, 54, 2'
N 0.00653 0.00323 12.21260 3.13220 2.01250 1.16630 0.00570 9.89330 28.99750 0.58260 -11.5290002823 'International Tables Volume C Table 6.1.1.4 (pp. 500-502)' 'Henke, Gullikson and Davis, At. Data and Nucl. Data Tables, 1993, 54, 2'
Br -0.28346 2.55990 17.17890 5.23580 5.63770 3.98510 2.17230 16.57960 0.26090 41.43280 2.95569992065 'International Tables Volume C Table 6.1.1.4 (pp. 500-502)' 'Henke, Gullikson and Davis, At. Data and Nucl. Data Tables, 1993, 54, 2'

loop_
_geom_angle_atom_site_label_1
_geom_angle_atom_site_label_2
_geom_angle_atom_site_label_3
_geom_angle
_geom_angle_site_symmetry_1
_geom_angle_site_symmetry_3
Cl2 O3 O3 30.0 2 3
N2 Co1 N2 92.9(10) 4 .
N1 Co1 N2 84.4(6) 4 4
N1 Co1 N2 92.9(6) 4 .
N1 Co1 N2 92.9(6) . 4
N1 Co1 N2 84.4(6) . .
N1 Co1 N1 176.1(7) 4 .
N4 Co1 N2 88.2(6) 4 4
N4 Co1 N2 175.7(6) 4 .
N4 Co1 N2 88.2(6) . .
N4 Co1 N2 175.7(6) . 4
N4 Co1 N1 91.3(5) 4 4
N4 Co1 N1 91.4(5) 4 .
N4 Co1 N1 91.3(5) . .
N4 Co1 N1 91.4(5) . 4
N4 Co1 N4 91.0(7) 4 .
O3 Cl2 O3 120.0 2 .
O3 Cl2 O3 120.0 2 3
O3 Cl2 O3 120.0 . 3
C2 N2 Co1 111.6(10) . .
C1 N1 Co1 110.6(8) . .
N5 N4 Co1 124.0(10) . .
N3 N4 Co1 123.8(9) . .
N3 N4 N5 112.2(11) . .
C3 N6 N5 105.8(11) . .
N6 N5 N4 106.6(11) . .
C5 C4 C3 120.5(14) . .
C9 C4 C3 120.4(14) . .
C9 C4 C5 118.9(15) . .
C4 C3 N6 124.3(14) . .
N3 C3 N6 112.2(12) . .
N3 C3 C4 123.4(13) . .
C9 C8 C7 119.2(17) . .
C1 C2 N2 107.1(12) . .
C3 N3 N4 103.1(11) . .
C2 C1 N1 107.1(11) . .
C6 C5 C4 121.1(17) . .
C8 C7 Br1 119.5(17) . .
C6 C7 Br1 119.9(16) . .
C6 C7 C8 120.7(18) . .
C7 C6 C5 119.9(18) . .
C8 C9 C4 119.9(15) . .
O1 Cl1 O2 108.7(5) 3_665 .
O1 Cl1 O2 108.7(5) . .
O1 Cl1 O2 108.7(5) 2_655 .
O1 Cl1 O1 110.2(5) 3_665 .
O1 Cl1 O1 110.2(5) 3_665 2_655
O1 Cl1 O1 110.2(5) . 2_655

loop_
_geom_bond_atom_site_label_1
_geom_bond_atom_site_label_2
_geom_bond_distance
_geom_bond_site_symmetry_2
O3 O3 0.96(4) 3
O3 O3 0.96(4) 2
O3 Cl2 0.55(2) 2
Co1 N2 1.949(15) .
Co1 N2 1.949(15) 4
Co1 N1 1.942(10) 4
Co1 N1 1.942(10) .
Co1 N4 1.921(12) .
Co1 N4 1.921(12) 4
Br1 C7 1.910(19) .
N2 C2 1.495(19) .
N1 C1 1.459(18) .
N4 N5 1.327(15) .
N4 N3 1.320(14) .
N6 N5 1.344(15) .
N6 C3 1.324(17) .
C4 C3 1.495(19) .
C4 C5 1.37(2) .
C4 C9 1.38(2) .
C3 N3 1.342(16) .
C8 C7 1.35(2) .
C8 C9 1.38(2) .
C2 C1 1.501(19) .
C5 C6 1.33(2) .
C7 C6 1.38(3) .
Cl1 O2 1.430(19) .
Cl1 O1 1.421(12) 3_665
Cl1 O1 1.421(12) .
Cl1 O1 1.421(12) 2_655
